data_9005322
loop_
_publ_author_name
'Gesing, T. M.'
'Buhl, J.-C.'

_publ_section_title
;
 Crystal structure of a carbonate-nosean Na8[AlSiO4]6CO3
;
_journal_name_full 'European Journal of Mineralogy'
_journal_page_first 71
_journal_page_last 77
_journal_volume 10
_journal_year 1998
_chemical_formula_sum 'C Al6 Na8 O27 Si6'
_chemical_name_mineral Nosean
_space_group_IT_number 195
_symmetry_space_group_name_Hall 'P 2 2 3'
_symmetry_space_group_name_H-M 'P 2 3'
_cell_angle_alpha 90
_cell_angle_beta 90
_cell_angle_gamma 90
_cell_length_a 9.001
_cell_length_b 9.001
_cell_length_c 9.001
_cell_formula_units_Z 1
_cell_volume 729.243
_database_code_amcsd 0006707
_exptl_crystal_density_diffrn 2.182
_cod_original_formula_sum 'Na8 Al6 Si6 C O27'
_cod_database_code 9005322

loop_
_space_group_symop_operation_xyz
x,y,z
-z,-x,y
-z,x,-y
z,-x,-y
z,x,y
y,-z,-x
-y,-z,x
-y,z,-x
y,z,x
-x,y,-z
x,-y,-z
-x,-y,z

loop_
_atom_site_label
_atom_site_fract_x
_atom_site_fract_y
_atom_site_fract_z
_atom_site_occupancy
_atom_site_U_iso_or_equiv
Na1 0.18500 0.18500 0.18500 1.00000 0.01520
Na2 0.72900 0.72900 0.72900 1.00000 0.08612
Al 0.24100 0.50000 0.00000 1.00000 0.00380
Si 0.25900 0.00000 0.50000 1.00000 0.00633
C 0.00000 0.00000 0.00000 1.00000 0.01646
O1 0.13500 0.45000 0.15400 1.00000 0.01520
O2 0.64800 0.94900 0.64400 1.00000 0.01520
O3 0.91300 0.09900 0.06500 0.16667 0.01646
O4 0.13300 0.00000 0.00000 0.16667 0.01646

loop_
_cod_related_entry_id
_cod_related_entry_database
_cod_related_entry_code
1 AMCSD 0006707
